data_1511820
loop_
_publ_author_name
'Merz, Tyler A.'
'Waddell, Paul G.'
'Cole, Jacqueline M.'

_publ_section_title
;
 Systematic Molecular Design ofp-Phenylene Lasing Properties
;
_journal_issue 16
_journal_name_full 'The Journal of Physical Chemistry C'
_journal_page_first 8429
_journal_paper_doi 10.1021/jp401004m
_journal_volume 117
_journal_year 2013
_chemical_formula_moiety '2(C44 H52 O8 S2), Na4, 6(C2 H6 O2)'
_chemical_formula_sum 'C50 H70 Na2 O14 S2'
_chemical_formula_weight 1005.16
_chemical_name_systematic
;
Exalite 400E
;
_space_group_IT_number 2
_symmetry_cell_setting triclinic
_symmetry_space_group_name_Hall '-P 1'
_symmetry_space_group_name_H-M 'P -1'
_atom_sites_solution_hydrogens geom
_atom_sites_solution_primary direct
_atom_sites_solution_secondary difmap
_audit_creation_date 2013-01-24T14:08:28-00:00
_audit_creation_method 'WinGX routine CIF_UPDATE'
_cell_angle_alpha 103.863(4)
_cell_angle_beta 91.782(3)
_cell_angle_gamma 108.619(3)
_cell_formula_units_Z 4
_cell_length_a 12.824(4)
_cell_length_b 16.877(5)
_cell_length_c 25.494(7)
_cell_measurement_reflns_used 13690
_cell_measurement_temperature 120(2)
_cell_measurement_theta_max 33.2
_cell_measurement_theta_min 2
_cell_volume 5042(3)
_computing_cell_refinement
;
        CrystalClear-SM Expert 2.0 r4 (Rigaku, 2009)
;
_computing_data_collection
;
        CrystalClear-SM Expert 2.0 r4 (Rigaku, 2009)
;
_computing_data_reduction
;
        CrystalClear-SM Expert 2.0 r4 (Rigaku, 2009)
;
_computing_molecular_graphics 'Ortep-3 for Windows (Farrugia, 1997)'
_computing_publication_material 'WinGX publication routines (Farrugia, 1999)'
_computing_structure_refinement 'SHELXL-97 (Sheldrick, 2008)'
_diffrn_ambient_temperature 120(2)
_diffrn_detector_area_resol_mean 28.5714
_diffrn_measured_fraction_theta_full 0.991
_diffrn_measured_fraction_theta_max 0.988
_diffrn_measurement_device_type
;
        Rigaku Saturn724+ (2x2 bin mode)
;
_diffrn_measurement_method 'profile data from \w-scans'
_diffrn_radiation_monochromator graphite
_diffrn_radiation_type MoK\a
_diffrn_radiation_wavelength 0.71073
_diffrn_reflns_av_R_equivalents 0.0495
_diffrn_reflns_av_unetI/netI 0.0738
_diffrn_reflns_limit_h_max 16
_diffrn_reflns_limit_h_min -14
_diffrn_reflns_limit_k_max 21
_diffrn_reflns_limit_k_min -21
_diffrn_reflns_limit_l_max 32
_diffrn_reflns_limit_l_min -33
_diffrn_reflns_number 42085
_diffrn_reflns_theta_full 25
_diffrn_reflns_theta_max 27.48
_diffrn_reflns_theta_min 1.88
_diffrn_source 'Sealed Tube'
_exptl_absorpt_coefficient_mu 0.188
_exptl_absorpt_correction_T_max 0.961
_exptl_absorpt_correction_T_min 0.954
_exptl_absorpt_correction_type multi-scan
_exptl_absorpt_process_details 'Higashi, 1995'
_exptl_crystal_colour Colorless
_exptl_crystal_density_diffrn 1.324
_exptl_crystal_density_method 'not measured'
_exptl_crystal_description Prism
_exptl_crystal_F_000 2144
_exptl_crystal_size_max 0.39
_exptl_crystal_size_mid 0.21
_exptl_crystal_size_min 0.21
_refine_diff_density_max 3.619
_refine_diff_density_min -1.08
_refine_diff_density_rms 0.101
_refine_ls_extinction_method none
_refine_ls_goodness_of_fit_ref 1.047
_refine_ls_hydrogen_treatment constr
_refine_ls_matrix_type full
_refine_ls_number_parameters 1289
_refine_ls_number_reflns 22869
_refine_ls_number_restraints 0
_refine_ls_restrained_S_all 1.047
_refine_ls_R_factor_all 0.1066
_refine_ls_R_factor_gt 0.0914
_refine_ls_shift/su_max 0.005
_refine_ls_shift/su_mean 0
_refine_ls_structure_factor_coef Fsqd
_refine_ls_weighting_details 'calc w=1/[\s^2^(Fo^2^)+(0.1334P)^2^+9.0392P] where P=(Fo^2^+2Fc^2^)/3'
_refine_ls_weighting_scheme calc
_refine_ls_wR_factor_ref 0.2559
_reflns_number_gt 18646
_reflns_number_total 22869
_reflns_threshold_expression >2\s(I)
_cod_data_source_file jp401004m_si_001.cif
_cod_data_source_block 400E
_cod_depositor_comments
;
The following automatic conversions were performed:

'_exptl_absorpt_correction_type' value 'Multi-scan' changed to
'multi-scan' according to
/home/saulius/struct/CIF-dictionaries/cif_core.dic dictionary named
'cif_core.dic' version 2.4.2 from 2011-04-26.

Automatic conversion script
Id: cif_fix_values 1891 2012-01-12 08:04:46Z andrius 
;
_cod_database_code 1511820

loop_
_symmetry_equiv_pos_as_xyz
'x, y, z'
'-x, -y, -z'

loop_
_atom_site_label
_atom_site_fract_x
_atom_site_fract_y
_atom_site_fract_z
_atom_site_U_iso_or_equiv
_atom_site_adp_type
_atom_site_calc_flag
_atom_site_refinement_flags
_atom_site_occupancy
_atom_site_disorder_assembly
_atom_site_disorder_group
_atom_site_type_symbol
Na1 0.17014(11) 0.12580(8) -0.00322(5) 0.0293(3) Uani d . 1 . . Na
Na2 0.44051(14) 0.05171(9) -0.04230(6) 0.0379(3) Uani d . 1 . . Na
Na3 1.34337(11) 1.34760(8) 1.00152(5) 0.0294(3) Uani d . 1 . . Na
Na4 1.63179(15) 1.38799(10) 0.99210(7) 0.0447(4) Uani d . 1 . . Na
C1 1.5445(3) 0.71347(19) 0.62262(12) 0.0242(6) Uani d . 1 . . C
C2 1.6379(3) 0.6931(2) 0.63286(13) 0.0279(6) Uani d . 1 . . C
H2 1.6506 0.6467 0.6092 0.034 Uiso calc R 1 . . H
C3 1.7133(3) 0.7425(2) 0.67901(14) 0.0285(7) Uani d . 1 . . C
H3 1.7757 0.7286 0.6866 0.034 Uiso calc R 1 . . H
C4 1.6941(3) 0.8130(2) 0.71358(13) 0.0268(6) Uani d . 1 . . C
C5 1.6023(3) 0.8358(2) 0.70248(12) 0.0265(6) Uani d . 1 . . C
H5 1.5918 0.8841 0.725 0.032 Uiso calc R 1 . . H
C6 1.5266(3) 0.78532(19) 0.65735(12) 0.0240(6) Uani d . 1 . . C
C7 1.2626(3) 0.6222(2) 0.50574(12) 0.0259(6) Uani d . 1 . . C
C8 1.3363(3) 0.5758(2) 0.49864(13) 0.0290(7) Uani d . 1 . . C
H8 1.3207 0.5271 0.4694 0.035 Uiso calc R 1 . . H
C9 1.4324(3) 0.6006(2) 0.53425(13) 0.0272(6) Uani d . 1 . . C
H9 1.481 0.5694 0.5289 0.033 Uiso calc R 1 . . H
C10 1.4539(3) 0.6735(2) 0.57820(12) 0.0248(6) Uani d . 1 . . C
C11 1.3814(3) 0.7211(2) 0.58578(12) 0.0245(6) Uani d . 1 . . C
C12 1.2868(3) 0.6960(2) 0.55015(13) 0.0259(6) Uani d . 1 . . C
H12 1.2389 0.7278 0.5554 0.031 Uiso calc R 1 . . H
C13 0.9568(3) 0.5269(2) 0.40164(12) 0.0242(6) Uani d . 1 . . C
C14 0.9619(3) 0.5712(2) 0.45592(13) 0.0275(6) Uani d . 1 . . C
H14 0.8989 0.5792 0.47 0.033 Uiso calc R 1 . . H
C15 1.0626(3) 0.6031(2) 0.48848(13) 0.0278(6) Uani d . 1 . . C
H15 1.0664 0.6324 0.5248 0.033 Uiso calc R 1 . . H
C16 1.1583(3) 0.5925(2) 0.46834(13) 0.0269(6) Uani d . 1 . . C
C17 1.1535(3) 0.5508(2) 0.41304(13) 0.0272(6) Uani d . 1 . . C
H17 1.2173 0.5456 0.3984 0.033 Uiso calc R 1 . . H
C18 1.0528(3) 0.5175(2) 0.38058(13) 0.0255(6) Uani d . 1 . . C
C19 0.8636(3) 0.4819(2) 0.35876(12) 0.0241(6) Uani d . 1 . . C
C20 0.7519(3) 0.4718(2) 0.35821(13) 0.0256(6) Uani d . 1 . . C
H20 0.7252 0.4969 0.3891 0.031 Uiso calc R 1 . . H
C21 0.6801(3) 0.4240(2) 0.31107(13) 0.0261(6) Uani d . 1 . . C
H21 0.6051 0.4169 0.3104 0.031 Uiso calc R 1 . . H
C22 0.7202(3) 0.3865(2) 0.26482(13) 0.0256(6) Uani d . 1 . . C
C23 0.8331(3) 0.3972(2) 0.26491(13) 0.0260(6) Uani d . 1 . . C
H23 0.8602 0.3728 0.234 0.031 Uiso calc R 1 . . H
C24 0.9032(2) 0.4447(2) 0.31192(12) 0.0241(6) Uani d . 1 . . C
C25 1.4226(3) 0.79838(19) 0.63588(12) 0.0243(6) Uani d . 1 . . C
C26 1.3324(3) 0.7922(2) 0.67503(13) 0.0291(7) Uani d . 1 . . C
H26A 1.2674 0.7956 0.6564 0.035 Uiso calc R 1 . . H
H26B 1.3118 0.7353 0.6818 0.035 Uiso calc R 1 . . H
C27 1.3609(3) 0.8599(2) 0.73024(14) 0.0353(8) Uani d . 1 . . C
H27A 1.4213 0.8538 0.7509 0.042 Uiso calc R 1 . . H
H27B 1.3859 0.9174 0.7244 0.042 Uiso calc R 1 . . H
C28 1.2629(4) 0.8512(3) 0.76315(18) 0.0528(12) Uani d . 1 . . C
H28A 1.2865 0.891 0.7986 0.079 Uiso calc R 1 . . H
H28B 1.2341 0.793 0.7667 0.079 Uiso calc R 1 . . H
H28C 1.2061 0.8641 0.7449 0.079 Uiso calc R 1 . . H
C29 1.4526(3) 0.8844(2) 0.61907(12) 0.0258(6) Uani d . 1 . . C
H29A 1.3851 0.8896 0.6044 0.031 Uiso calc R 1 . . H
H29B 1.4831 0.9321 0.6514 0.031 Uiso calc R 1 . . H
C30 1.5344(3) 0.8933(2) 0.57753(16) 0.0362(8) Uani d . 1 . . C
H30A 1.5048 0.8458 0.545 0.043 Uiso calc R 1 . . H
H30B 1.603 0.8897 0.5921 0.043 Uiso calc R 1 . . H
C31 1.5583(4) 0.9789(3) 0.56260(17) 0.0425(9) Uani d . 1 . . C
H31A 1.6112 0.9829 0.5367 0.064 Uiso calc R 1 . . H
H31B 1.5878 1.026 0.5947 0.064 Uiso calc R 1 . . H
H31C 1.4909 0.9818 0.547 0.064 Uiso calc R 1 . . H
C32 1.0278(3) 0.4666(2) 0.32077(12) 0.0258(6) Uani d . 1 . . C
C33 1.0618(3) 0.3849(2) 0.30955(15) 0.0347(8) Uani d . 1 . . C
H33A 1.0418 0.3554 0.2712 0.042 Uiso calc R 1 . . H
H33B 1.1419 0.4033 0.3166 0.042 Uiso calc R 1 . . H
C34 1.0119(3) 0.3194(3) 0.34206(18) 0.0438(9) Uani d . 1 . . C
H34A 0.9387 0.321 0.3493 0.053 Uiso calc R 1 . . H
H34B 1.0028 0.2618 0.3196 0.053 Uiso calc R 1 . . H
C35 1.0788(4) 0.3333(3) 0.39586(17) 0.0457(9) Uani d . 1 . . C
H35A 1.0452 0.2862 0.4115 0.069 Uiso calc R 1 . . H
H35B 1.0803 0.3868 0.4203 0.069 Uiso calc R 1 . . H
H35C 1.1531 0.3358 0.3897 0.069 Uiso calc R 1 . . H
C36 1.0838(3) 0.5235(2) 0.28363(14) 0.0339(7) Uani d . 1 . . C
H36A 1.1633 0.5437 0.2936 0.041 Uiso calc R 1 . . H
H36B 1.0685 0.4877 0.2464 0.041 Uiso calc R 1 . . H
C37 1.0481(4) 0.6017(3) 0.28560(17) 0.0437(9) Uani d . 1 . . C
H37A 1.0627 0.6378 0.3227 0.052 Uiso calc R 1 . . H
H37B 0.9688 0.5821 0.2749 0.052 Uiso calc R 1 . . H
C38 1.1081(5) 0.6561(3) 0.2483(2) 0.0624(13) Uani d . 1 . . C
H38A 1.0733 0.6979 0.2456 0.094 Uiso calc R 1 . . H
H38B 1.1042 0.6189 0.2128 0.094 Uiso calc R 1 . . H
H38C 1.1842 0.6857 0.2632 0.094 Uiso calc R 1 . . H
C39 1.8625(3) 0.8503(2) 0.77230(13) 0.0281(6) Uani d . 1 . . C
H39A 1.9074 0.8536 0.7424 0.034 Uiso calc R 1 . . H
H39B 1.847 0.7937 0.779 0.034 Uiso calc R 1 . . H
C40 1.9219(3) 0.9211(2) 0.82288(13) 0.0304(7) Uani d . 1 . . C
H40A 1.9347 0.9771 0.8157 0.036 Uiso calc R 1 . . H
H40B 1.9935 0.9164 0.8317 0.036 Uiso calc R 1 . . H
C41 1.8560(3) 0.9158(2) 0.87132(13) 0.0293(7) Uani d . 1 . . C
H41A 1.8645 0.87 0.8861 0.035 Uiso calc R 1 . . H
H41B 1.7781 0.9004 0.8589 0.035 Uiso calc R 1 . . H
C42 0.5389(3) 0.3185(2) 0.21620(13) 0.0271(6) Uani d . 1 . . C
H42A 0.5221 0.3716 0.2204 0.033 Uiso calc R 1 . . H
H42B 0.5119 0.2934 0.2457 0.033 Uiso calc R 1 . . H
C43 0.4842(3) 0.2554(2) 0.16194(13) 0.0268(6) Uani d . 1 . . C
H43A 0.4044 0.2396 0.1612 0.032 Uiso calc R 1 . . H
H43B 0.5028 0.2031 0.158 0.032 Uiso calc R 1 . . H
C44 0.5204(3) 0.2937(2) 0.11450(13) 0.0276(6) Uani d . 1 . . C
H44A 0.5985 0.3024 0.1127 0.033 Uiso calc R 1 . . H
H44B 0.5111 0.35 0.1212 0.033 Uiso calc R 1 . . H
O1 1.7616(2) 0.86486(15) 0.75983(9) 0.0302(5) Uani d . 1 . . O
O2 0.65565(19) 0.33625(16) 0.21720(9) 0.0297(5) Uani d . 1 . . O
O3 1.8696(2) 1.07682(16) 0.90019(11) 0.0372(6) Uani d . 1 . . O
O4 1.8318(2) 0.99397(16) 0.96736(10) 0.0343(5) Uani d . 1 . . O
O5 2.0153(2) 1.03677(17) 0.93754(10) 0.0360(6) Uani d . 1 . . O
O6 0.4596(2) 0.14341(15) 0.04351(9) 0.0297(5) Uani d . 1 . . O
O7 0.3311(2) 0.22348(17) 0.05439(10) 0.0364(6) Uani d . 1 . . O
O8 0.4934(3) 0.27107(17) 0.01022(10) 0.0436(7) Uani d . 1 . . O
S1 1.89753(7) 1.01368(5) 0.92353(3) 0.02761(18) Uani d . 1 . . S
S2 0.44545(7) 0.22783(5) 0.05104(3) 0.02505(17) Uani d . 1 . . S
C45 0.5126(3) 0.6207(2) 0.37407(14) 0.0280(6) Uani d . 1 . . C
C46 0.4849(3) 0.5311(2) 0.35918(13) 0.0277(6) Uani d . 1 . . C
H46 0.5126 0.5038 0.3811 0.033 Uiso calc R 1 . . H
C47 0.4149(3) 0.4820(2) 0.31100(13) 0.0287(7) Uani d . 1 . . C
H47 0.3958 0.422 0.3011 0.034 Uiso calc R 1 . . H
C48 0.3741(3) 0.5227(2) 0.27813(14) 0.0312(7) Uani d . 1 . . C
C49 0.3975(3) 0.6123(2) 0.29438(18) 0.0424(9) Uani d . 1 . . C
H49 0.3672 0.6392 0.2732 0.051 Uiso calc R 1 . . H
C50 0.4660(3) 0.6609(2) 0.34215(19) 0.0423(9) Uani d . 1 A . C
C51 0.7307(3) 0.8427(2) 0.48852(14) 0.0344(8) Uani d . 1 . . C
C52 0.7301(3) 0.7628(2) 0.49476(14) 0.0364(8) Uani d . 1 . . C
H52 0.7771 0.761 0.5226 0.044 Uiso calc R 1 . . H
C53 0.6599(3) 0.6850(2) 0.45977(13) 0.0322(7) Uani d . 1 . . C
H53 0.6605 0.632 0.464 0.039 Uiso calc R 1 . . H
C54 0.5895(3) 0.6886(2) 0.41860(13) 0.0275(6) Uani d . 1 . . C
C55 0.5878(3) 0.7687(2) 0.41339(16) 0.0334(7) Uani d . 1 A . C
C56 0.6571(3) 0.8452(2) 0.44790(15) 0.0334(7) Uani d . 1 . . C
H56 0.6548 0.8981 0.4441 0.04 Uiso calc R 1 . . H
C57 0.9600(4) 1.0838(2) 0.58437(14) 0.0405(9) Uani d . 1 . . C
C58 0.9279(4) 1.0741(2) 0.53015(15) 0.0430(10) Uani d . 1 . . C
H58 0.9566 1.1193 0.5141 0.052 Uiso calc R 1 . . H
C59 0.8528(3) 0.9959(2) 0.50029(14) 0.0410(9) Uani d . 1 . . C
H59 0.83 0.9893 0.4641 0.049 Uiso calc R 1 . . H
C60 0.8100(3) 0.9261(2) 0.52343(14) 0.0376(8) Uani d . 1 . . C
C61 0.8418(4) 0.9372(2) 0.57817(15) 0.0413(9) Uani d . 1 . . C
H61 0.8132 0.8921 0.5943 0.05 Uiso calc R 1 . . H
C62 0.9161(4) 1.0158(2) 0.60836(14) 0.0430(10) Uani d . 1 . . C
C63 1.1687(3) 1.2745(2) 0.71782(14) 0.0317(7) Uani d . 1 . . C
C64 1.1682(3) 1.2982(2) 0.66929(14) 0.0326(7) Uani d . 1 . . C
H64 1.2117 1.3533 0.6679 0.039 Uiso calc R 1 . . H
C65 1.1027(3) 1.2397(2) 0.62281(14) 0.0359(8) Uani d . 1 . . C
H65 1.1028 1.2553 0.5902 0.043 Uiso calc R 1 . . H
C66 1.0369(3) 1.1577(2) 0.62549(14) 0.0364(8) Uani d . 1 . . C
C67 1.0390(3) 1.1347(2) 0.67494(14) 0.0347(8) Uani d . 1 . . C
C68 1.1027(3) 1.1918(2) 0.72106(14) 0.0331(7) Uani d . 1 . . C
H68 1.1024 1.1763 0.7537 0.04 Uiso calc R 1 . . H
C69 0.5017(4) 0.7584(3) 0.3684(3) 0.0671(17) Uani d . 1 . . C
C70 0.3993(7) 0.7769(4) 0.4097(3) 0.0309(14) Uani d P 0.594(8) A 1 C
H70A 0.3849 0.7374 0.4329 0.037 Uiso calc PR 0.594(8) A 1 H
H70B 0.428 0.8354 0.4331 0.037 Uiso calc PR 0.594(8) A 1 H
C71 0.2913(5) 0.7651(4) 0.3783(3) 0.0393(16) Uani d P 0.594(8) A 1 C
H71A 0.2584 0.7053 0.3572 0.047 Uiso calc PR 0.594(8) A 1 H
H71B 0.3053 0.8015 0.3532 0.047 Uiso calc PR 0.594(8) A 1 H
C72 0.2116(8) 0.7888(6) 0.4163(4) 0.0400(19) Uani d P 0.594(8) A 1 C
H72A 0.1435 0.7807 0.3956 0.06 Uiso calc PR 0.594(8) A 1 H
H72B 0.2435 0.8484 0.4367 0.06 Uiso calc PR 0.594(8) A 1 H
H72C 0.197 0.7524 0.4409 0.06 Uiso calc PR 0.594(8) A 1 H
C70' 0.4170(6) 0.7910(5) 0.3713(3) 0.0239(18) Uani d P 0.406(8) A 2 C
H70D 0.3789 0.7792 0.3353 0.029 Uiso calc PR 0.406(8) A 2 H
H70E 0.4447 0.8532 0.3872 0.029 Uiso calc PR 0.406(8) A 2 H
C71' 0.3393(10) 0.7460(7) 0.4070(4) 0.033(2) Uani d P 0.406(8) A 2 C
H71D 0.3012 0.6861 0.3871 0.04 Uiso calc PR 0.406(8) A 2 H
H71E 0.3825 0.746 0.4389 0.04 Uiso calc PR 0.406(8) A 2 H
C72' 0.2573(11) 0.7871(9) 0.4243(7) 0.042(3) Uani d P 0.406(8) A 2 C
H72D 0.2932 0.8422 0.45 0.063 Uiso calc PR 0.406(8) A 2 H
H72E 0.2025 0.7507 0.441 0.063 Uiso calc PR 0.406(8) A 2 H
H72F 0.2222 0.7956 0.3933 0.063 Uiso calc PR 0.406(8) A 2 H
C73 0.5258(7) 0.8163(4) 0.3366(3) 0.0411(17) Uani d P 0.594(8) A 1 C
H73A 0.5458 0.875 0.3595 0.049 Uiso calc PR 0.594(8) A 1 H
H73B 0.461 0.8053 0.3116 0.049 Uiso calc PR 0.594(8) A 1 H
C74 0.6211(8) 0.8065(6) 0.3047(4) 0.0378(19) Uani d P 0.594(8) A 1 C
H74A 0.6064 0.7458 0.2867 0.045 Uiso calc PR 0.594(8) A 1 H
H74B 0.6889 0.827 0.3294 0.045 Uiso calc PR 0.594(8) A 1 H
C75 0.6354(8) 0.8585(6) 0.2624(4) 0.057(2) Uani d P 0.594(8) A 1 C
H75A 0.6983 0.8545 0.2438 0.086 Uiso calc PR 0.594(8) A 1 H
H75B 0.6467 0.9181 0.2801 0.086 Uiso calc PR 0.594(8) A 1 H
H75C 0.57 0.8355 0.2365 0.086 Uiso calc PR 0.594(8) A 1 H
C73' 0.5873(9) 0.8080(7) 0.3183(5) 0.023(2) Uani d P 0.406(8) A 2 C
H73D 0.6149 0.8702 0.3339 0.028 Uiso calc PR 0.406(8) A 2 H
H73E 0.6513 0.789 0.3163 0.028 Uiso calc PR 0.406(8) A 2 H
C74' 0.5377(8) 0.7918(6) 0.2611(3) 0.033(2) Uani d P 0.406(8) A 2 C
H74D 0.4629 0.7936 0.2613 0.04 Uiso calc PR 0.406(8) A 2 H
H74E 0.534 0.7346 0.2403 0.04 Uiso calc PR 0.406(8) A 2 H
C75' 0.6060(11) 0.8589(8) 0.2346(5) 0.051(3) Uani d P 0.406(8) A 2 C
H75D 0.5795 0.8426 0.1966 0.077 Uiso calc PR 0.406(8) A 2 H
H75E 0.6822 0.8626 0.2388 0.077 Uiso calc PR 0.406(8) A 2 H
H75F 0.5997 0.9142 0.2516 0.077 Uiso calc PR 0.406(8) A 2 H
C76 0.9617(3) 1.0418(2) 0.66825(14) 0.0378(9) Uani d . 1 . . C
C77 0.8695(3) 1.0396(2) 0.70572(14) 0.0377(8) Uani d . 1 . . C
H77A 0.8235 0.9797 0.7011 0.045 Uiso calc R 1 . . H
H77B 0.9033 1.0625 0.7432 0.045 Uiso calc R 1 . . H
C78 0.7967(4) 1.0899(3) 0.69555(17) 0.0477(10) Uani d . 1 . . C
H78A 0.7533 1.0616 0.6602 0.057 Uiso calc R 1 . . H
H78B 0.8429 1.1476 0.6947 0.057 Uiso calc R 1 . . H
C79 0.7186(4) 1.0974(3) 0.73904(19) 0.0509(10) Uani d . 1 . . C
H79A 0.6724 1.1286 0.7304 0.076 Uiso calc R 1 . . H
H79B 0.7612 1.1279 0.7738 0.076 Uiso calc R 1 . . H
H79C 0.673 1.0405 0.7402 0.076 Uiso calc R 1 . . H
C80 1.0257(4) 0.9844(2) 0.67989(17) 0.0454(10) Uani d . 1 . . C
H80A 1.0576 1.006 0.7177 0.054 Uiso calc R 1 . . H
H80B 0.9738 0.9263 0.6751 0.054 Uiso calc R 1 . . H
C81 1.1183(6) 0.9792(3) 0.6444(3) 0.077(2) Uani d . 1 . . C
H81A 1.0967 0.9868 0.6096 0.092 Uiso calc R 1 . . H
H81B 1.1836 1.0286 0.6612 0.092 Uiso calc R 1 . . H
C82 1.1480(10) 0.9106(6) 0.6344(7) 0.249(10) Uani d . 1 . . C
H82A 1.1185 0.8767 0.6593 0.374 Uiso calc R 1 . . H
H82B 1.2273 0.9279 0.6389 0.374 Uiso calc R 1 . . H
H82C 1.1199 0.8765 0.5978 0.374 Uiso calc R 1 . . H
C83 0.2865(3) 0.3893(3) 0.20979(15) 0.0403(8) Uani d . 1 . . C
H83A 0.23 0.3602 0.2297 0.048 Uiso calc R 1 . . H
H83B 0.3526 0.3756 0.2169 0.048 Uiso calc R 1 . . H
C84 0.2465(4) 0.3557(3) 0.14921(18) 0.0496(10) Uani d . 1 . . C
H84A 0.2976 0.3916 0.1301 0.06 Uiso calc R 1 . . H
H84B 0.2486 0.2972 0.1366 0.06 Uiso calc R 1 . . H
C85 0.1326(4) 0.3544(3) 0.13456(18) 0.0480(10) Uani d . 1 . . C
H85A 0.1314 0.4133 0.1434 0.058 Uiso calc R 1 . . H
H85B 0.0816 0.3226 0.1557 0.058 Uiso calc R 1 . . H
C86 1.3079(4) 1.4091(2) 0.76431(16) 0.0474(11) Uani d . 1 . . C
H86A 1.2725 1.4412 0.7474 0.057 Uiso calc R 1 . . H
H86B 1.3676 1.4002 0.7438 0.057 Uiso calc R 1 . . H
C87 1.3522(5) 1.4582(3) 0.8236(2) 0.0586(13) Uani d . 1 . . C
H87A 1.4061 1.5143 0.8249 0.07 Uiso calc R 1 . . H
H87B 1.2918 1.4677 0.8431 0.07 Uiso calc R 1 . . H
C88 1.4059(4) 1.4082(3) 0.85080(17) 0.0465(10) Uani d . 1 . . C
H88A 1.4704 1.4034 0.8332 0.056 Uiso calc R 1 . . H
H88B 1.3541 1.3501 0.8463 0.056 Uiso calc R 1 . . H
O9 0.3106(2) 0.48084(19) 0.22871(11) 0.0399(6) Uani d . 1 . . O
O10 1.2292(2) 1.32766(17) 0.76597(10) 0.0403(6) Uani d . 1 . . O
O11 -0.0150(3) 0.3204(2) 0.05569(15) 0.0529(8) Uani d . 1 . . O
O12 0.0748(2) 0.21335(18) 0.05122(12) 0.0415(6) Uani d . 1 . . O
O13 0.1739(2) 0.35058(17) 0.03392(11) 0.0387(6) Uani d . 1 . . O
O14 1.3542(3) 1.4714(2) 0.94850(15) 0.0548(8) Uani d . 1 . . O
O15 1.4827(3) 1.39535(17) 0.93921(13) 0.0462(7) Uani d . 1 . . O
O16 1.5366(2) 1.53990(15) 0.92486(10) 0.0367(6) Uani d . 1 . . O
S3 0.08840(8) 0.30426(6) 0.06300(4) 0.0363(2) Uani d . 1 . . S
S4 1.44706(7) 1.45962(5) 0.92190(3) 0.03019(19) Uani d . 1 . . S
C89 1.9723(6) 1.2958(4) 0.9065(3) 0.0735(16) Uani d . 1 . . C
H89A 2.0186 1.3038 0.9395 0.088 Uiso calc R 1 . . H
H89B 1.9716 1.3522 0.9043 0.088 Uiso calc R 1 . . H
C90 2.0176(4) 1.2567(3) 0.8593(2) 0.0522(11) Uani d . 1 . . C
H90A 1.9626 1.2367 0.8277 0.063 Uiso calc R 1 . . H
H90B 2.0818 1.3006 0.8523 0.063 Uiso calc R 1 . . H
O17 1.8612(4) 1.2405(4) 0.9082(3) 0.116(2) Uani d . 1 . . O
H17O 1.8315 1.215 0.8771 0.174 Uiso calc R 1 . . H
O18 2.0493(2) 1.18574(18) 0.86594(12) 0.0448(7) Uani d . 1 . . O
H18O 1.9951 1.1479 0.8712 0.067 Uiso calc R 1 . . H
C91 1.8439(7) 1.4387(7) 1.0770(3) 0.104(3) Uani d . 1 B 3 C
H91A 1.8912 1.4206 1.0985 0.125 Uiso calc R 1 B 3 H
H91B 1.8226 1.4832 1.1012 0.125 Uiso calc R 1 B 3 H
C92 1.9045(9) 1.4742(9) 1.0374(7) 0.182(6) Uani d . 1 B 3 C
H92C 1.9109 1.4281 1.008 0.218 Uiso calc R 1 B 3 H
H92D 1.9785 1.5117 1.0538 0.218 Uiso calc R 1 B 3 H
O19 1.7606(6) 1.3766(3) 1.0564(2) 0.112(2) Uani d . 1 B 3 O
H19O 1.719 1.392 1.0393 0.169 Uiso calc R 1 B 3 H
O20 1.838(3) 1.531(3) 1.013(2) 0.95(6) Uani d . 1 B 3 O
H20O 1.7807 1.4977 0.9941 1.423 Uiso calc R 1 B 3 H
C93 1.7655(10) 1.4180(4) 0.8810(3) 0.121(4) Uani d . 1 C 4 C
H93A 1.8405 1.4165 0.8818 0.145 Uiso calc R 1 C 4 H
H93B 1.7536 1.4464 0.8536 0.145 Uiso calc R 1 C 4 H
C94 1.6773(5) 1.3228(4) 0.8693(2) 0.0630(13) Uani d . 1 C 4 C
H94A 1.6033 1.3247 0.8627 0.076 Uiso calc R 1 C 4 H
H94B 1.6919 1.2857 0.8371 0.076 Uiso calc R 1 C 4 H
O21 1.7443(4) 1.4635(3) 0.9363(2) 0.0880(14) Uani d . 1 C 4 O
H21O 1.7869 1.5137 0.9452 0.132 Uiso calc R 1 C 4 H
O22 1.6835(3) 1.28884(18) 0.91407(13) 0.0474(7) Uani d . 1 C 4 O
H22O 1.6381 1.2398 0.9077 0.071 Uiso calc R 1 C 4 H
C95 0.2957(3) 0.1797(2) -0.10532(14) 0.0350(8) Uani d . 1 . . C
H95A 0.3725 0.198 -0.0901 0.042 Uiso calc R 1 . . H
H95B 0.2939 0.2004 -0.1376 0.042 Uiso calc R 1 . . H
C96 0.2486(4) 0.0821(2) -0.12124(15) 0.0374(8) Uani d . 1 . . C
H96A 0.1707 0.0628 -0.1349 0.045 Uiso calc R 1 . . H
H96B 0.2874 0.0585 -0.1497 0.045 Uiso calc R 1 . . H
O23 0.2356(2) 0.21829(15) -0.06638(10) 0.0328(5) Uani d . 1 . . O
H23O 0.1709 0.2039 -0.0793 0.049 Uiso calc R 1 . . H
O24 0.2620(2) 0.05238(15) -0.07374(10) 0.0350(6) Uani d . 1 . . O
H24O 0.2368 -0.0007 -0.0817 0.053 Uiso calc R 1 . . H
C97 0.5559(4) 0.0707(3) -0.14843(18) 0.0494(10) Uani d . 1 . . C
H97A 0.6181 0.1046 -0.1634 0.059 Uiso calc R 1 . . H
H97B 0.4929 0.0458 -0.1764 0.059 Uiso calc R 1 . . H
C98 0.5839(4) 0.0004(3) -0.13267(18) 0.0440(9) Uani d . 1 . . C
H98A 0.5991 -0.0374 -0.1643 0.053 Uiso calc R 1 . . H
H98B 0.6494 0.0248 -0.1062 0.053 Uiso calc R 1 . . H
O25 0.5300(3) 0.12621(17) -0.10240(13) 0.0479(7) Uani d . 1 . . O
H25O 0.4768 0.0977 -0.09 0.072 Uiso calc R 1 . . H
O26 0.4921(2) -0.04751(15) -0.10979(10) 0.0331(5) Uani d . 1 . . O
H26O 0.5066 -0.0867 -0.1008 0.05 Uiso calc R 1 . . H
C99 0.2686(3) -0.1499(2) -0.02907(16) 0.0375(8) Uani d . 1 . . C
H99A 0.2093 -0.1679 -0.0072 0.045 Uiso calc R 1 . . H
H99B 0.3154 -0.185 -0.0288 0.045 Uiso calc R 1 . . H
C100 0.2193(4) -0.1660(2) -0.08657(16) 0.0420(9) Uani d . 1 . . C
H10A 0.2786 -0.1472 -0.1083 0.05 Uiso calc R 1 . . H
H10B 0.1823 -0.2278 -0.1016 0.05 Uiso calc R 1 . . H
O27 0.3329(2) -0.06045(16) -0.00508(11) 0.0388(6) Uani d . 1 . . O
H27O 0.2934 -0.0306 -0.0046 0.058 Uiso calc R 1 . . H
O28 0.1414(2) -0.12191(17) -0.09078(11) 0.0421(6) Uani d . 1 . . O
H28O 0.1725 -0.0695 -0.0788 0.063 Uiso calc R 1 . . H

loop_
_atom_site_aniso_label
_atom_site_aniso_U_11
_atom_site_aniso_U_22
_atom_site_aniso_U_33
_atom_site_aniso_U_12
_atom_site_aniso_U_13
_atom_site_aniso_U_23
Na1 0.0316(7) 0.0250(6) 0.0263(6) 0.0026(5) -0.0042(5) 0.0076(5)
Na2 0.0581(9) 0.0251(7) 0.0278(7) 0.0121(6) 0.0082(6) 0.0044(5)
Na3 0.0317(7) 0.0219(6) 0.0284(6) 0.0021(5) -0.0024(5) 0.0054(5)
Na4 0.0556(10) 0.0324(8) 0.0506(9) 0.0139(7) 0.0148(8) 0.0189(7)
C1 0.0259(15) 0.0205(13) 0.0213(14) 0.0036(11) -0.0024(11) 0.0029(11)
C2 0.0307(16) 0.0222(14) 0.0265(15) 0.0072(12) -0.0028(12) 0.0013(12)
C3 0.0245(15) 0.0234(14) 0.0320(16) 0.0042(12) -0.0042(12) 0.0032(12)
C4 0.0314(16) 0.0208(14) 0.0228(14) 0.0014(12) -0.0036(12) 0.0064(11)
C5 0.0342(17) 0.0186(13) 0.0215(14) 0.0048(12) -0.0029(12) 0.0018(11)
C6 0.0271(15) 0.0205(13) 0.0202(13) 0.0037(11) -0.0008(11) 0.0042(11)
C7 0.0251(15) 0.0251(14) 0.0227(14) 0.0051(12) -0.0013(11) 0.0022(12)
C8 0.0274(16) 0.0240(15) 0.0266(15) 0.0052(12) -0.0028(12) -0.0043(12)
C9 0.0262(15) 0.0253(15) 0.0250(15) 0.0070(12) 0.0002(12) -0.0003(12)
C10 0.0221(14) 0.0244(14) 0.0225(14) 0.0026(11) -0.0024(11) 0.0042(12)
C11 0.0262(15) 0.0216(14) 0.0211(14) 0.0049(12) -0.0005(11) 0.0015(11)
C12 0.0258(15) 0.0248(14) 0.0236(14) 0.0080(12) -0.0007(12) 0.0011(12)
C13 0.0239(14) 0.0243(14) 0.0215(14) 0.0051(12) 0.0009(11) 0.0047(11)
C14 0.0243(15) 0.0291(15) 0.0236(15) 0.0062(12) 0.0009(12) 0.0005(12)
C15 0.0290(16) 0.0259(15) 0.0220(14) 0.0047(12) -0.0004(12) 0.0007(12)
C16 0.0256(15) 0.0233(14) 0.0259(15) 0.0043(12) -0.0026(12) 0.0013(12)
C17 0.0213(14) 0.0287(15) 0.0246(15) 0.0043(12) 0.0007(11) 0.0004(12)
C18 0.0245(15) 0.0244(14) 0.0231(14) 0.0049(12) -0.0013(11) 0.0026(11)
C19 0.0240(15) 0.0237(14) 0.0216(14) 0.0048(11) 0.0001(11) 0.0052(11)
C20 0.0235(14) 0.0268(15) 0.0226(14) 0.0062(12) 0.0016(11) 0.0026(12)
C21 0.0222(14) 0.0280(15) 0.0251(15) 0.0074(12) -0.0017(11) 0.0035(12)
C22 0.0248(15) 0.0252(14) 0.0226(14) 0.0052(12) -0.0032(11) 0.0038(12)
C23 0.0252(15) 0.0271(15) 0.0216(14) 0.0069(12) 0.0009(11) 0.0018(12)
C24 0.0207(14) 0.0231(14) 0.0243(14) 0.0035(11) 0.0013(11) 0.0040(11)
C25 0.0286(15) 0.0204(13) 0.0192(13) 0.0057(12) -0.0004(11) 0.0005(11)
C26 0.0321(16) 0.0252(15) 0.0250(15) 0.0058(13) 0.0028(12) 0.0029(12)
C27 0.0371(18) 0.0357(18) 0.0263(16) 0.0099(15) 0.0025(13) -0.0007(14)
C28 0.062(3) 0.043(2) 0.037(2) 0.006(2) 0.0201(19) -0.0042(17)
C29 0.0302(16) 0.0232(14) 0.0227(14) 0.0089(12) -0.0005(12) 0.0044(11)
C30 0.044(2) 0.0314(17) 0.0381(19) 0.0157(15) 0.0134(16) 0.0132(15)
C31 0.051(2) 0.042(2) 0.045(2) 0.0196(18) 0.0176(18) 0.0239(18)
C32 0.0214(14) 0.0279(15) 0.0217(14) 0.0046(12) -0.0010(11) 0.0003(12)
C33 0.0254(16) 0.0358(18) 0.0338(17) 0.0098(14) -0.0042(13) -0.0057(14)
C34 0.043(2) 0.0299(18) 0.053(2) 0.0115(16) -0.0088(18) 0.0022(16)
C35 0.045(2) 0.056(2) 0.038(2) 0.023(2) 0.0069(17) 0.0066(18)
C36 0.0280(16) 0.0376(18) 0.0273(16) 0.0039(14) 0.0046(13) 0.0020(14)
C37 0.052(2) 0.0361(19) 0.0362(19) 0.0040(17) 0.0107(17) 0.0117(16)
C38 0.080(4) 0.052(3) 0.051(3) 0.009(2) 0.021(2) 0.023(2)
C39 0.0272(15) 0.0245(15) 0.0269(15) 0.0024(12) -0.0042(12) 0.0058(12)
C40 0.0289(16) 0.0274(15) 0.0255(15) -0.0020(13) -0.0057(12) 0.0065(12)
C41 0.0325(17) 0.0222(14) 0.0259(15) -0.0006(12) -0.0051(12) 0.0074(12)
C42 0.0237(15) 0.0255(15) 0.0254(15) 0.0040(12) -0.0044(12) 0.0012(12)
C43 0.0271(15) 0.0229(14) 0.0246(15) 0.0032(12) -0.0044(12) 0.0034(12)
C44 0.0312(16) 0.0200(14) 0.0233(14) 0.0011(12) -0.0056(12) 0.0018(11)
O1 0.0333(12) 0.0260(11) 0.0235(11) 0.0053(9) -0.0103(9) 0.0002(9)
O2 0.0242(11) 0.0353(12) 0.0224(11) 0.0076(9) -0.0039(8) -0.0017(9)
O3 0.0404(14) 0.0266(12) 0.0463(15) 0.0089(10) -0.0006(11) 0.0165(11)
O4 0.0421(14) 0.0291(12) 0.0294(12) 0.0088(10) 0.0017(10) 0.0081(10)
O5 0.0312(13) 0.0337(13) 0.0326(13) 0.0023(10) -0.0105(10) 0.0031(10)
O6 0.0392(13) 0.0228(11) 0.0267(11) 0.0133(10) -0.0010(9) 0.0028(9)
O7 0.0323(13) 0.0385(13) 0.0322(13) 0.0154(11) -0.0108(10) -0.0051(10)
O8 0.0625(18) 0.0272(12) 0.0276(12) -0.0043(12) -0.0031(12) 0.0098(10)
S1 0.0306(4) 0.0214(3) 0.0260(4) 0.0029(3) -0.0048(3) 0.0062(3)
S2 0.0307(4) 0.0176(3) 0.0223(3) 0.0047(3) -0.0041(3) 0.0025(3)
C45 0.0268(15) 0.0217(14) 0.0319(16) 0.0049(12) 0.0002(12) 0.0053(12)
C46 0.0298(16) 0.0246(15) 0.0254(15) 0.0068(12) 0.0008(12) 0.0044(12)
C47 0.0293(16) 0.0238(14) 0.0283(15) 0.0060(12) 0.0024(12) 0.0026(12)
C48 0.0266(16) 0.0332(17) 0.0289(16) 0.0061(13) -0.0019(12) 0.0055(13)
C49 0.0356(19) 0.0310(18) 0.057(2) 0.0043(15) -0.0148(17) 0.0165(17)
C50 0.0347(19) 0.0247(17) 0.061(3) 0.0033(14) -0.0128(17) 0.0116(17)
C51 0.0379(18) 0.0260(16) 0.0264(16) -0.0009(14) 0.0110(14) -0.0019(13)
C52 0.045(2) 0.0307(17) 0.0225(15) 0.0006(15) 0.0019(14) 0.0035(13)
C53 0.0404(19) 0.0242(15) 0.0250(15) 0.0030(14) 0.0032(13) 0.0041(12)
C54 0.0285(16) 0.0204(14) 0.0267(15) 0.0023(12) 0.0046(12) 0.0012(12)
C55 0.0288(17) 0.0245(15) 0.0414(19) 0.0065(13) 0.0041(14) 0.0019(14)
C56 0.0330(17) 0.0211(15) 0.0384(18) 0.0031(13) 0.0096(14) 0.0009(13)
C57 0.054(2) 0.0259(16) 0.0241(16) -0.0077(16) 0.0060(15) 0.0022(13)
C58 0.055(2) 0.0302(18) 0.0265(17) -0.0093(16) 0.0062(16) 0.0085(14)
C59 0.050(2) 0.0340(18) 0.0213(15) -0.0061(16) 0.0055(14) 0.0008(14)
C60 0.047(2) 0.0244(16) 0.0255(16) -0.0045(15) 0.0092(15) -0.0006(13)
C61 0.056(2) 0.0249(16) 0.0260(16) -0.0079(16) 0.0123(16) 0.0030(13)
C62 0.061(3) 0.0274(17) 0.0227(16) -0.0071(17) 0.0095(16) 0.0028(13)
C63 0.0374(18) 0.0235(15) 0.0264(16) 0.0023(13) 0.0002(13) 0.0038(12)
C64 0.0387(18) 0.0220(15) 0.0287(16) 0.0000(13) -0.0001(14) 0.0056(12)
C65 0.048(2) 0.0277(16) 0.0212(15) -0.0021(15) 0.0021(14) 0.0077(13)
C66 0.050(2) 0.0247(16) 0.0222(15) -0.0033(15) 0.0041(14) 0.0045(13)
C67 0.046(2) 0.0237(15) 0.0258(16) -0.0012(14) 0.0086(14) 0.0069(13)
C68 0.0422(19) 0.0276(16) 0.0229(15) 0.0021(14) 0.0028(13) 0.0076(13)
C69 0.059(3) 0.0204(18) 0.109(4) 0.0051(18) -0.040(3) 0.009(2)
C70 0.039(4) 0.022(3) 0.033(3) 0.012(3) 0.008(3) 0.009(2)
C71 0.034(3) 0.033(3) 0.049(4) 0.008(3) 0.007(3) 0.011(3)
C72 0.045(5) 0.026(3) 0.051(5) 0.015(4) 0.014(4) 0.011(3)
C70' 0.026(4) 0.014(3) 0.029(4) 0.005(3) 0.002(3) 0.002(3)
C71' 0.034(5) 0.028(5) 0.039(5) 0.009(4) 0.009(4) 0.011(4)
C72' 0.037(7) 0.037(6) 0.060(7) 0.016(6) 0.012(6) 0.023(5)
C73 0.046(4) 0.032(3) 0.048(4) 0.008(3) 0.004(3) 0.022(3)
C74 0.030(5) 0.039(4) 0.048(5) 0.013(4) 0.015(3) 0.015(4)
C75 0.056(5) 0.064(5) 0.047(5) 0.011(4) 0.013(4) 0.019(4)
C73' 0.019(6) 0.021(4) 0.031(5) 0.011(4) 0.010(4) 0.002(4)
C74' 0.039(5) 0.032(4) 0.027(4) 0.010(4) 0.007(3) 0.007(3)
C75' 0.058(7) 0.054(7) 0.029(5) 0.000(5) 0.005(5) 0.011(5)
C76 0.055(2) 0.0217(15) 0.0231(16) -0.0049(15) 0.0075(15) 0.0052(12)
C77 0.051(2) 0.0264(16) 0.0241(16) -0.0021(15) 0.0070(15) 0.0052(13)
C78 0.061(3) 0.042(2) 0.034(2) 0.0070(19) 0.0066(18) 0.0127(17)
C79 0.058(3) 0.042(2) 0.046(2) 0.008(2) 0.011(2) 0.0117(19)
C80 0.064(3) 0.0251(17) 0.041(2) 0.0046(17) 0.0212(19) 0.0106(15)
C81 0.110(5) 0.032(2) 0.081(4) 0.010(3) 0.061(4) 0.016(2)
C82 0.210(11) 0.123(7) 0.57(3) 0.140(8) 0.303(16) 0.220(13)
C83 0.0363(19) 0.044(2) 0.0307(18) 0.0098(16) -0.0018(14) -0.0018(15)
C84 0.043(2) 0.055(3) 0.039(2) 0.0085(19) 0.0007(17) 0.0024(19)
C85 0.046(2) 0.042(2) 0.046(2) 0.0096(18) 0.0005(18) 0.0022(18)
C86 0.065(3) 0.0278(18) 0.0329(19) -0.0083(17) -0.0124(18) 0.0116(15)
C87 0.082(3) 0.032(2) 0.049(3) 0.007(2) -0.018(2) 0.0062(18)
C88 0.054(2) 0.036(2) 0.040(2) 0.0050(18) -0.0038(18) 0.0088(17)
O9 0.0365(14) 0.0467(15) 0.0306(13) 0.0086(12) -0.0082(10) 0.0083(11)
O10 0.0480(15) 0.0297(13) 0.0271(12) -0.0073(11) -0.0055(11) 0.0069(10)
O11 0.0433(16) 0.0400(16) 0.070(2) 0.0141(13) 0.0105(15) 0.0044(15)
O12 0.0402(14) 0.0347(13) 0.0525(16) 0.0120(11) 0.0061(12) 0.0175(12)
O13 0.0350(13) 0.0374(14) 0.0420(14) 0.0058(11) 0.0010(11) 0.0167(11)
O14 0.0450(17) 0.0485(17) 0.071(2) 0.0160(14) 0.0174(15) 0.0137(16)
O15 0.0591(18) 0.0266(13) 0.0553(17) 0.0119(12) 0.0126(14) 0.0179(12)
O16 0.0425(14) 0.0236(11) 0.0332(13) -0.0033(10) -0.0083(11) 0.0091(10)
S3 0.0354(5) 0.0333(4) 0.0297(4) 0.0005(4) -0.0039(3) 0.0051(3)
S4 0.0372(4) 0.0215(4) 0.0239(4) 0.0007(3) -0.0031(3) 0.0046(3)
C89 0.094(4) 0.083(4) 0.073(4) 0.059(4) 0.019(3) 0.034(3)
C90 0.055(3) 0.050(2) 0.064(3) 0.019(2) 0.009(2) 0.037(2)
O17 0.107(4) 0.135(4) 0.195(6) 0.093(4) 0.099(4) 0.127(5)
O18 0.0449(15) 0.0377(14) 0.0541(17) 0.0095(12) -0.0042(13) 0.0235(13)
C91 0.091(5) 0.186(9) 0.067(4) 0.108(6) 0.000(4) 0.009(5)
C92 0.079(6) 0.147(11) 0.278(19) -0.004(6) -0.043(9) 0.043(11)
O19 0.183(6) 0.066(3) 0.075(3) 0.027(3) -0.044(4) 0.023(2)
O20 0.49(4) 1.19(10) 1.39(13) 0.13(6) -0.20(6) 1.01(10)
C93 0.269(12) 0.044(3) 0.081(4) 0.073(5) 0.057(6) 0.040(3)
C94 0.076(3) 0.065(3) 0.060(3) 0.029(3) 0.019(3) 0.030(3)
O21 0.119(4) 0.056(2) 0.099(3) 0.031(2) 0.050(3) 0.032(2)
O22 0.0538(17) 0.0328(14) 0.0606(19) 0.0127(13) 0.0210(14) 0.0223(13)
C95 0.046(2) 0.0242(16) 0.0287(16) 0.0029(14) 0.0014(14) 0.0083(13)
C96 0.052(2) 0.0244(16) 0.0278(16) 0.0029(15) 0.0000(15) 0.0061(13)
O23 0.0361(13) 0.0260(11) 0.0304(12) 0.0041(10) -0.0038(10) 0.0065(9)
O24 0.0454(15) 0.0220(11) 0.0320(12) 0.0042(10) 0.0005(11) 0.0070(9)
C97 0.067(3) 0.038(2) 0.043(2) 0.017(2) 0.016(2) 0.0101(17)
C98 0.044(2) 0.0360(19) 0.048(2) 0.0114(17) 0.0122(18) 0.0051(17)
O25 0.0649(19) 0.0282(13) 0.0515(17) 0.0143(13) 0.0262(15) 0.0116(12)
O26 0.0372(13) 0.0259(11) 0.0368(13) 0.0118(10) 0.0016(10) 0.0080(10)
C99 0.043(2) 0.0249(16) 0.042(2) 0.0057(14) 0.0101(16) 0.0111(14)
C100 0.050(2) 0.0266(17) 0.039(2) 0.0029(16) 0.0084(17) 0.0030(15)
O27 0.0526(16) 0.0258(12) 0.0339(13) 0.0089(11) 0.0051(11) 0.0063(10)
O28 0.0537(17) 0.0274(12) 0.0373(14) 0.0033(12) -0.0005(12) 0.0086(11)

loop_
_atom_type_symbol
_atom_type_description
_atom_type_scat_dispersion_real
_atom_type_scat_dispersion_imag
_atom_type_scat_source
C C 0.0033 0.0016 'International Tables Vol C Tables 4.2.6.8 and 6.1.1.4'
H H 0 0 'International Tables Vol C Tables 4.2.6.8 and 6.1.1.4'
O O 0.0106 0.006 'International Tables Vol C Tables 4.2.6.8 and 6.1.1.4'
S S 0.1246 0.1234 'International Tables Vol C Tables 4.2.6.8 and 6.1.1.4'
Na Na 0.0362 0.0249 'International Tables Vol C Tables 4.2.6.8 and 6.1.1.4'

loop_
_geom_angle_atom_site_label_1
_geom_angle_atom_site_label_2
_geom_angle_atom_site_label_3
_geom_angle
C2 C1 C6 120.4(3)
C2 C1 C10 131.0(3)
C6 C1 C10 108.6(3)
C1 C2 C3 119.7(3)
C1 C2 H2 120.2
C3 C2 H2 120.2
C4 C3 C2 119.5(3)
C4 C3 H3 120.3
C2 C3 H3 120.3
O1 C4 C5 114.6(3)
O1 C4 C3 124.2(3)
C5 C4 C3 121.1(3)
C6 C5 C4 119.1(3)
C6 C5 H5 120.4
C4 C5 H5 120.4
C5 C6 C1 120.1(3)
C5 C6 C25 128.9(3)
C1 C6 C25 110.9(3)
C8 C7 C12 118.8(3)
C8 C7 C16 120.7(3)
C12 C7 C16 120.5(3)
C9 C8 C7 121.8(3)
C9 C8 H8 119.1
C7 C8 H8 119.1
C8 C9 C10 118.3(3)
C8 C9 H9 120.9
C10 C9 H9 120.9
C9 C10 C11 120.8(3)
C9 C10 C1 131.0(3)
C11 C10 C1 108.2(3)
C12 C11 C10 120.4(3)
C12 C11 C25 128.2(3)
C10 C11 C25 111.5(3)
C11 C12 C7 120.0(3)
C11 C12 H12 120
C7 C12 H12 120
C14 C13 C18 120.0(3)
C14 C13 C19 131.6(3)
C18 C13 C19 108.4(3)
C15 C14 C13 118.8(3)
C15 C14 H14 120.6
C13 C14 H14 120.6
C14 C15 C16 121.8(3)
C14 C15 H15 119.1
C16 C15 H15 119.1
C15 C16 C17 119.1(3)
C15 C16 C7 119.8(3)
C17 C16 C7 121.1(3)
C18 C17 C16 119.4(3)
C18 C17 H17 120.3
C16 C17 H17 120.3
C17 C18 C13 120.9(3)
C17 C18 C32 128.1(3)
C13 C18 C32 111.0(3)
C20 C19 C24 119.9(3)
C20 C19 C13 131.6(3)
C24 C19 C13 108.4(3)
C19 C20 C21 119.4(3)
C19 C20 H20 120.3
C21 C20 H20 120.3
C20 C21 C22 120.2(3)
C20 C21 H21 119.9
C22 C21 H21 119.9
O2 C22 C21 124.4(3)
O2 C22 C23 114.9(3)
C21 C22 C23 120.7(3)
C24 C23 C22 118.5(3)
C24 C23 H23 120.8
C22 C23 H23 120.8
C23 C24 C19 121.3(3)
C23 C24 C32 127.5(3)
C19 C24 C32 111.1(3)
C6 C25 C11 100.7(2)
C6 C25 C26 114.2(3)
C11 C25 C26 109.2(3)
C6 C25 C29 110.7(3)
C11 C25 C29 110.5(2)
C26 C25 C29 111.1(3)
C27 C26 C25 117.6(3)
C27 C26 H26A 107.9
C25 C26 H26A 107.9
C27 C26 H26B 107.9
C25 C26 H26B 107.9
H26A C26 H26B 107.2
C28 C27 C26 112.5(3)
C28 C27 H27A 109.1
C26 C27 H27A 109.1
C28 C27 H27B 109.1
C26 C27 H27B 109.1
H27A C27 H27B 107.8
C27 C28 H28A 109.5
C27 C28 H28B 109.5
H28A C28 H28B 109.5
C27 C28 H28C 109.5
H28A C28 H28C 109.5
H28B C28 H28C 109.5
C30 C29 C25 114.8(3)
C30 C29 H29A 108.6
C25 C29 H29A 108.6
C30 C29 H29B 108.6
C25 C29 H29B 108.6
H29A C29 H29B 107.6
C29 C30 C31 111.5(3)
C29 C30 H30A 109.3
C31 C30 H30A 109.3
C29 C30 H30B 109.3
C31 C30 H30B 109.3
H30A C30 H30B 108
C30 C31 H31A 109.5
C30 C31 H31B 109.5
H31A C31 H31B 109.5
C30 C31 H31C 109.5
H31A C31 H31C 109.5
H31B C31 H31C 109.5
C24 C32 C18 100.9(2)
C24 C32 C36 109.7(3)
C18 C32 C36 111.6(3)
C24 C32 C33 112.2(3)
C18 C32 C33 112.8(3)
C36 C32 C33 109.3(3)
C34 C33 C32 116.8(3)
C34 C33 H33A 108.1
C32 C33 H33A 108.1
C34 C33 H33B 108.1
C32 C33 H33B 108.1
H33A C33 H33B 107.3
C35 C34 C33 115.4(3)
C35 C34 H34A 108.4
C33 C34 H34A 108.4
C35 C34 H34B 108.4
C33 C34 H34B 108.4
H34A C34 H34B 107.5
C34 C35 H35A 109.5
C34 C35 H35B 109.5
H35A C35 H35B 109.5
C34 C35 H35C 109.5
H35A C35 H35C 109.5
H35B C35 H35C 109.5
C37 C36 C32 115.3(3)
C37 C36 H36A 108.4
C32 C36 H36A 108.4
C37 C36 H36B 108.4
C32 C36 H36B 108.4
H36A C36 H36B 107.5
C36 C37 C38 112.6(4)
C36 C37 H37A 109.1
C38 C37 H37A 109.1
C36 C37 H37B 109.1
C38 C37 H37B 109.1
H37A C37 H37B 107.8
C37 C38 H38A 109.5
C37 C38 H38B 109.5
H38A C38 H38B 109.5
C37 C38 H38C 109.5
H38A C38 H38C 109.5
H38B C38 H38C 109.5
O1 C39 C40 105.9(3)
O1 C39 H39A 110.6
C40 C39 H39A 110.6
O1 C39 H39B 110.6
C40 C39 H39B 110.6
H39A C39 H39B 108.7
C39 C40 C41 112.0(3)
C39 C40 H40A 109.2
C41 C40 H40A 109.2
C39 C40 H40B 109.2
C41 C40 H40B 109.2
H40A C40 H40B 107.9
C40 C41 S1 113.2(2)
C40 C41 H41A 108.9
S1 C41 H41A 108.9
C40 C41 H41B 108.9
S1 C41 H41B 108.9
H41A C41 H41B 107.8
O2 C42 C43 107.7(3)
O2 C42 H42A 110.2
C43 C42 H42A 110.2
O2 C42 H42B 110.2
C43 C42 H42B 110.2
H42A C42 H42B 108.5
C42 C43 C44 111.9(3)
C42 C43 H43A 109.2
C44 C43 H43A 109.2
C42 C43 H43B 109.2
C44 C43 H43B 109.2
H43A C43 H43B 107.9
C43 C44 S2 113.4(2)
C43 C44 H44A 108.9
S2 C44 H44A 108.9
C43 C44 H44B 108.9
S2 C44 H44B 108.9
H44A C44 H44B 107.7
C4 O1 C39 118.5(3)
C22 O2 C42 117.1(2)
O5 S1 O4 114.04(16)
O5 S1 O3 112.54(16)
O4 S1 O3 112.06(16)
O5 S1 C41 106.54(17)
O4 S1 C41 105.05(16)
O3 S1 C41 105.80(16)
O7 S2 O8 111.41(18)
O7 S2 O6 112.87(15)
O8 S2 O6 112.25(16)
O7 S2 C44 106.56(16)
O8 S2 C44 106.48(15)
O6 S2 C44 106.78(15)
C46 C45 C50 119.6(3)
C46 C45 C54 132.1(3)
C50 C45 C54 108.2(3)
C45 C46 C47 119.7(3)
C45 C46 H46 120.1
C47 C46 H46 120.1
C48 C47 C46 120.2(3)
C48 C47 H47 119.9
C46 C47 H47 119.9
O9 C48 C47 124.5(3)
O9 C48 C49 115.4(3)
C47 C48 C49 120.1(3)
C50 C49 C48 119.7(3)
C50 C49 H49 120.1
C48 C49 H49 120.1
C49 C50 C45 120.4(3)
C49 C50 C69 129.1(4)
C45 C50 C69 110.5(3)
C52 C51 C56 119.3(3)
C52 C51 C60 121.7(4)
C56 C51 C60 119.0(3)
C51 C52 C53 121.2(4)
C51 C52 H52 119.4
C53 C52 H52 119.4
C54 C53 C52 118.8(3)
C54 C53 H53 120.6
C52 C53 H53 120.6
C53 C54 C55 120.0(3)
C53 C54 C45 132.0(3)
C55 C54 C45 108.0(3)
C56 C55 C54 121.1(4)
C56 C55 C69 127.2(3)
C54 C55 C69 111.7(3)
C55 C56 C51 119.6(3)
C55 C56 H56 120.2
C51 C56 H56 120.2
C58 C57 C62 120.3(3)
C58 C57 C66 131.1(3)
C62 C57 C66 108.6(3)
C59 C58 C57 118.9(3)
C59 C58 H58 120.6
C57 C58 H58 120.6
C58 C59 C60 121.5(3)
C58 C59 H59 119.2
C60 C59 H59 119.2
C61 C60 C59 119.0(3)
C61 C60 C51 122.2(3)
C59 C60 C51 118.8(3)
C62 C61 C60 119.6(3)
C62 C61 H61 120.2
C60 C61 H61 120.2
C61 C62 C57 120.7(4)
C61 C62 C76 128.3(3)
C57 C62 C76 111.0(3)
O10 C63 C64 124.7(3)
O10 C63 C68 114.4(3)
C64 C63 C68 120.9(3)
C63 C64 C65 120.2(3)
C63 C64 H64 119.9
C65 C64 H64 119.9
C64 C65 C66 119.4(3)
C64 C65 H65 120.3
C66 C65 H65 120.3
C65 C66 C67 119.5(3)
C65 C66 C57 131.9(3)
C67 C66 C57 108.6(3)
C68 C67 C66 121.6(3)
C68 C67 C76 127.9(3)
C66 C67 C76 110.5(3)
C67 C68 C63 118.3(3)
C67 C68 H68 120.9
C63 C68 H68 120.9
C70' C69 C73 75.0(5)
C70' C69 C55 128.2(6)
C73 C69 C55 118.7(5)
C70' C69 C50 114.2(5)
C73 C69 C50 120.5(6)
C55 C69 C50 100.8(3)
C73 C69 C70 109.3(5)
C55 C69 C70 97.4(5)
C50 C69 C70 107.4(4)
C70' C69 C73' 104.1(5)
C55 C69 C73' 102.9(5)
C50 C69 C73' 103.9(5)
C70 C69 C73' 138.4(4)
C71 C70 C69 114.1(5)
C71 C70 H70A 108.7
C69 C70 H70A 108.7
C71 C70 H70B 108.7
C69 C70 H70B 108.7
H70A C70 H70B 107.6
C70 C71 C72 110.8(6)
C70 C71 H71A 109.5
C72 C71 H71A 109.5
C70 C71 H71B 109.5
C72 C71 H71B 109.5
H71A C71 H71B 108.1
C71 C72 H72A 109.5
C71 C72 H72B 109.5
H72A C72 H72B 109.5
C71 C72 H72C 109.5
H72A C72 H72C 109.5
H72B C72 H72C 109.5
C69 C70' C71' 106.0(7)
C69 C70' H70D 110.5
C71' C70' H70D 110.5
C69 C70' H70E 110.5
C71' C70' H70E 110.5
H70D C70' H70E 108.7
C72' C71' C70' 112.8(9)
C72' C71' H71D 109
C70' C71' H71D 109
C72' C71' H71E 109
C70' C71' H71E 109
H71D C71' H71E 107.8
C71' C72' H72D 109.5
C71' C72' H72E 109.5
H72D C72' H72E 109.5
C71' C72' H72F 109.5
H72D C72' H72F 109.5
H72E C72' H72F 109.5
C69 C73 C74 109.7(7)
C69 C73 H73A 109.7
C74 C73 H73A 109.7
C69 C73 H73B 109.7
C74 C73 H73B 109.7
H73A C73 H73B 108.2
C73 C74 C75 110.1(8)
C73 C74 H74A 109.6
C75 C74 H74A 109.6
C73 C74 H74B 109.6
C75 C74 H74B 109.6
H74A C74 H74B 108.2
C74' C73' C69 120.5(8)
C74' C73' H73D 107.2
C69 C73' H73D 107.2
C74' C73' H73E 107.2
C69 C73' H73E 107.2
H73D C73' H73E 106.8
C73' C74' C75' 110.8(9)
C73' C74' H74D 109.5
C75' C74' H74D 109.5
C73' C74' H74E 109.5
C75' C74' H74E 109.5
H74D C74' H74E 108.1
C74' C75' H75D 109.5
C74' C75' H75E 109.5
H75D C75' H75E 109.5
C74' C75' H75F 109.5
H75D C75' H75F 109.5
H75E C75' H75F 109.5
C62 C76 C80 111.5(3)
C62 C76 C67 101.3(3)
C80 C76 C67 111.2(3)
C62 C76 C77 111.9(3)
C80 C76 C77 109.8(3)
C67 C76 C77 111.0(3)
C78 C77 C76 114.4(3)
C78 C77 H77A 108.7
C76 C77 H77A 108.7
C78 C77 H77B 108.7
C76 C77 H77B 108.7
H77A C77 H77B 107.6
C77 C78 C79 112.3(4)
C77 C78 H78A 109.1
C79 C78 H78A 109.1
C77 C78 H78B 109.1
C79 C78 H78B 109.1
H78A C78 H78B 107.9
C78 C79 H79A 109.5
C78 C79 H79B 109.5
H79A C79 H79B 109.5
C78 C79 H79C 109.5
H79A C79 H79C 109.5
H79B C79 H79C 109.5
C81 C80 C76 115.1(4)
C81 C80 H80A 108.5
C76 C80 H80A 108.5
C81 C80 H80B 108.5
C76 C80 H80B 108.5
H80A C80 H80B 107.5
C82 C81 C80 120.1(5)
C82 C81 H81A 107.3
C80 C81 H81A 107.3
C82 C81 H81B 107.3
C80 C81 H81B 107.3
H81A C81 H81B 106.9
C81 C82 H82A 109.5
C81 C82 H82B 109.5
H82A C82 H82B 109.5
C81 C82 H82C 109.5
H82A C82 H82C 109.5
H82B C82 H82C 109.5
O9 C83 C84 111.9(4)
O9 C83 H83A 109.2
C84 C83 H83A 109.2
O9 C83 H83B 109.2
C84 C83 H83B 109.2
H83A C83 H83B 107.9
C85 C84 C83 114.4(4)
C85 C84 H84A 108.7
C83 C84 H84A 108.7
C85 C84 H84B 108.7
C83 C84 H84B 108.7
H84A C84 H84B 107.6
C84 C85 S3 110.8(3)
C84 C85 H85A 109.5
S3 C85 H85A 109.5
C84 C85 H85B 109.5
S3 C85 H85B 109.5
H85A C85 H85B 108.1
O10 C86 C87 105.8(3)
O10 C86 H86A 110.6
C87 C86 H86A 110.6
O10 C86 H86B 110.6
C87 C86 H86B 110.6
H86A C86 H86B 108.7
C88 C87 C86 111.2(4)
C88 C87 H87A 109.4
C86 C87 H87A 109.4
C88 C87 H87B 109.4
C86 C87 H87B 109.4
H87A C87 H87B 108
C87 C88 S4 112.0(3)
C87 C88 H88A 109.2
S4 C88 H88A 109.2
C87 C88 H88B 109.2
S4 C88 H88B 109.2
H88A C88 H88B 107.9
C48 O9 C83 117.5(3)
C63 O10 C86 117.3(3)
O12 S3 O11 113.27(17)
O12 S3 O13 112.19(17)
O11 S3 O13 112.34(18)
O12 S3 C85 109.6(2)
O11 S3 C85 102.2(2)
O13 S3 C85 106.45(19)
O14 S4 O16 114.08(19)
O14 S4 O15 110.8(2)
O16 S4 O15 113.79(18)
O14 S4 C88 110.5(2)
O16 S4 C88 105.64(18)
O15 S4 C88 101.1(2)
O17 C89 C90 109.6(6)
O17 C89 H89A 109.7
C90 C89 H89A 109.7
O17 C89 H89B 109.7
C90 C89 H89B 109.7
H89A C89 H89B 108.2
O18 C90 C89 113.3(4)
O18 C90 H90A 108.9
C89 C90 H90A 108.9
O18 C90 H90B 108.9
C89 C90 H90B 108.9
H90A C90 H90B 107.7
C89 O17 H17O 109.5
C90 O18 H18O 109.5
O19 C91 C92 112.5(8)
O19 C91 H91A 109.1
C92 C91 H91A 109.1
O19 C91 H91B 109.1
C92 C91 H91B 109.1
H91A C91 H91B 107.8
C91 C92 O20 108.7(19)
C91 C92 H92C 109.9
O20 C92 H92C 109.9
C91 C92 H92D 109.9
O20 C92 H92D 109.9
H92C C92 H92D 108.3
C91 O19 H19O 109.5
C92 O20 H20O 109.5
O21 C93 C94 103.6(6)
O21 C93 H93A 111
C94 C93 H93A 111
O21 C93 H93B 111
C94 C93 H93B 111
H93A C93 H93B 109
O22 C94 C93 109.9(5)
O22 C94 H94A 109.7
C93 C94 H94A 109.7
O22 C94 H94B 109.7
C93 C94 H94B 109.7
H94A C94 H94B 108.2
C93 O21 H21O 109.5
C94 O22 H22O 109.5
O23 C95 C96 112.4(3)
O23 C95 H95A 109.1
C96 C95 H95A 109.1
O23 C95 H95B 109.1
C96 C95 H95B 109.1
H95A C95 H95B 107.8
O24 C96 C95 108.2(3)
O24 C96 H96A 110.1
C95 C96 H96A 110.1
O24 C96 H96B 110.1
C95 C96 H96B 110.1
H96A C96 H96B 108.4
C95 O23 H23O 109.5
C96 O24 H24O 109.5
O25 C97 C98 110.9(4)
O25 C97 H97A 109.5
C98 C97 H97A 109.5
O25 C97 H97B 109.5
C98 C97 H97B 109.5
H97A C97 H97B 108
O26 C98 C97 108.5(3)
O26 C98 H98A 110
C97 C98 H98A 110
O26 C98 H98B 110
C97 C98 H98B 110
H98A C98 H98B 108.4
C97 O25 H25O 109.5
C98 O26 H26O 109.5
O27 C99 C100 112.6(3)
O27 C99 H99A 109.1
C100 C99 H99A 109.1
O27 C99 H99B 109.1
C100 C99 H99B 109.1
H99A C99 H99B 107.8
O28 C100 C99 113.3(3)
O28 C100 H10A 108.9
C99 C100 H10A 108.9
O28 C100 H10B 108.9
C99 C100 H10B 108.9
H10A C100 H10B 107.7
C99 O27 H27O 109.5
C100 O28 H28O 109.5

loop_
_geom_bond_atom_site_label_1
_geom_bond_atom_site_label_2
_geom_bond_distance
C1 C2 1.381(5)
C1 C6 1.408(4)
C1 C10 1.462(4)
C2 C3 1.400(4)
C2 H2 0.93
C3 C4 1.396(5)
C3 H3 0.93
C4 O1 1.365(4)
C4 C5 1.391(5)
C5 C6 1.388(4)
C5 H5 0.93
C6 C25 1.525(4)
C7 C8 1.398(5)
C7 C12 1.409(4)
C7 C16 1.487(4)
C8 C9 1.392(4)
C8 H8 0.93
C9 C10 1.396(4)
C9 H9 0.93
C10 C11 1.400(5)
C11 C12 1.377(4)
C11 C25 1.527(4)
C12 H12 0.93
C13 C14 1.395(4)
C13 C18 1.398(4)
C13 C19 1.464(4)
C14 C15 1.387(4)
C14 H14 0.93
C15 C16 1.392(5)
C15 H15 0.93
C16 C17 1.407(4)
C17 C18 1.383(4)
C17 H17 0.93
C18 C32 1.527(4)
C19 C20 1.387(4)
C19 C24 1.400(4)
C20 C21 1.391(4)
C20 H20 0.93
C21 C22 1.394(4)
C21 H21 0.93
C22 O2 1.369(4)
C22 C23 1.400(4)
C23 C24 1.378(4)
C23 H23 0.93
C24 C32 1.517(4)
C25 C26 1.546(4)
C25 C29 1.546(4)
C26 C27 1.533(4)
C26 H26A 0.97
C26 H26B 0.97
C27 C28 1.521(5)
C27 H27A 0.97
C27 H27B 0.97
C28 H28A 0.96
C28 H28B 0.96
C28 H28C 0.96
C29 C30 1.514(5)
C29 H29A 0.97
C29 H29B 0.97
C30 C31 1.522(5)
C30 H30A 0.97
C30 H30B 0.97
C31 H31A 0.96
C31 H31B 0.96
C31 H31C 0.96
C32 C36 1.540(5)
C32 C33 1.542(5)
C33 C34 1.530(6)
C33 H33A 0.97
C33 H33B 0.97
C34 C35 1.521(6)
C34 H34A 0.97
C34 H34B 0.97
C35 H35A 0.96
C35 H35B 0.96
C35 H35C 0.96
C36 C37 1.521(6)
C36 H36A 0.97
C36 H36B 0.97
C37 C38 1.534(6)
C37 H37A 0.97
C37 H37B 0.97
C38 H38A 0.96
C38 H38B 0.96
C38 H38C 0.96
C39 O1 1.432(4)
C39 C40 1.513(4)
C39 H39A 0.97
C39 H39B 0.97
C40 C41 1.522(5)
C40 H40A 0.97
C40 H40B 0.97
C41 S1 1.768(3)
C41 H41A 0.97
C41 H41B 0.97
C42 O2 1.428(4)
C42 C43 1.516(4)
C42 H42A 0.97
C42 H42B 0.97
C43 C44 1.521(5)
C43 H43A 0.97
C43 H43B 0.97
C44 S2 1.771(3)
C44 H44A 0.97
C44 H44B 0.97
O3 S1 1.467(3)
O4 S1 1.459(3)
O5 S1 1.444(3)
O6 S2 1.461(2)
O7 S2 1.451(3)
O8 S2 1.453(3)
C45 C46 1.389(4)
C45 C50 1.405(5)
C45 C54 1.469(4)
C46 C47 1.404(4)
C46 H46 0.93
C47 C48 1.387(5)
C47 H47 0.93
C48 O9 1.376(4)
C48 C49 1.397(5)
C49 C50 1.387(6)
C49 H49 0.93
C50 C69 1.529(5)
C51 C52 1.394(5)
C51 C56 1.396(6)
C51 C60 1.496(5)
C52 C53 1.401(5)
C52 H52 0.93
C53 C54 1.388(5)
C53 H53 0.93
C54 C55 1.396(5)
C55 C56 1.380(5)
C55 C69 1.507(6)
C56 H56 0.93
C57 C58 1.385(5)
C57 C62 1.399(5)
C57 C66 1.466(5)
C58 C59 1.382(5)
C58 H58 0.93
C59 C60 1.406(5)
C59 H59 0.93
C60 C61 1.393(5)
C61 C62 1.385(5)
C61 H61 0.93
C62 C76 1.525(5)
C63 O10 1.372(4)
C63 C64 1.389(5)
C63 C68 1.405(5)
C64 C65 1.390(5)
C64 H64 0.93
C65 C66 1.391(5)
C65 H65 0.93
C66 C67 1.407(5)
C67 C68 1.369(5)
C67 C76 1.530(4)
C68 H68 0.93
C69 C70' 1.362(9)
C69 C73 1.381(8)
C69 C70 1.767(10)
C69 C73' 1.882(14)
C70 C71 1.510(10)
C70 H70A 0.97
C70 H70B 0.97
C71 C72 1.511(11)
C71 H71A 0.97
C71 H71B 0.97
C72 H72A 0.96
C72 H72B 0.96
C72 H72C 0.96
C70' C71' 1.517(12)
C70' H70D 0.97
C70' H70E 0.97
C71' C72' 1.461(16)
C71' H71D 0.97
C71' H71E 0.97
C72' H72D 0.96
C72' H72E 0.96
C72' H72F 0.96
C73 C74 1.520(11)
C73 H73A 0.97
C73 H73B 0.97
C74 C75 1.527(13)
C74 H74A 0.97
C74 H74B 0.97
C75 H75A 0.96
C75 H75B 0.96
C75 H75C 0.96
C73' C74' 1.499(14)
C73' H73D 0.97
C73' H73E 0.97
C74' C75' 1.508(14)
C74' H74D 0.97
C74' H74E 0.97
C75' H75D 0.96
C75' H75E 0.96
C75' H75F 0.96
C76 C80 1.526(6)
C76 C77 1.541(5)
C77 C78 1.502(6)
C77 H77A 0.97
C77 H77B 0.97
C78 C79 1.527(6)
C78 H78A 0.97
C78 H78B 0.97
C79 H79A 0.96
C79 H79B 0.96
C79 H79C 0.96
C80 C81 1.526(6)
C80 H80A 0.97
C80 H80B 0.97
C81 C82 1.303(8)
C81 H81A 0.97
C81 H81B 0.97
C82 H82A 0.96
C82 H82B 0.96
C82 H82C 0.96
C83 O9 1.430(5)
C83 C84 1.521(5)
C83 H83A 0.97
C83 H83B 0.97
C84 C85 1.490(6)
C84 H84A 0.97
C84 H84B 0.97
C85 S3 1.804(4)
C85 H85A 0.97
C85 H85B 0.97
C86 O10 1.434(4)
C86 C87 1.529(6)
C86 H86A 0.97
C86 H86B 0.97
C87 C88 1.512(6)
C87 H87A 0.97
C87 H87B 0.97
C88 S4 1.792(4)
C88 H88A 0.97
C88 H88B 0.97
O11 S3 1.451(3)
O12 S3 1.442(3)
O13 S3 1.464(3)
O14 S4 1.433(3)
O15 S4 1.454(3)
O16 S4 1.453(2)
C89 O17 1.441(8)
C89 C90 1.459(8)
C89 H89A 0.97
C89 H89B 0.97
C90 O18 1.426(5)
C90 H90A 0.97
C90 H90B 0.97
O17 H17O 0.82
O18 H18O 0.82
C91 O19 1.225(11)
C91 C92 1.422(16)
C91 H91A 0.97
C91 H91B 0.97
C92 O20 1.68(3)
C92 H92C 0.97
C92 H92D 0.97
O19 H19O 0.82
O20 H20O 0.82
C93 O21 1.512(8)
C93 C94 1.593(10)
C93 H93A 0.97
C93 H93B 0.97
C94 O22 1.405(6)
C94 H94A 0.97
C94 H94B 0.97
O21 H21O 0.82
O22 H22O 0.82
C95 O23 1.436(5)
C95 C96 1.509(5)
C95 H95A 0.97
C95 H95B 0.97
C96 O24 1.442(4)
C96 H96A 0.97
C96 H96B 0.97
O23 H23O 0.82
O24 H24O 0.82
C97 O25 1.436(5)
C97 C98 1.479(6)
C97 H97A 0.97
C97 H97B 0.97
C98 O26 1.429(5)
C98 H98A 0.97
C98 H98B 0.97
O25 H25O 0.82
O26 H26O 0.82
C99 O27 1.437(4)
C99 C100 1.505(6)
C99 H99A 0.97
C99 H99B 0.97
C100 O28 1.438(5)
C100 H10A 0.97
C100 H10B 0.97
O27 H27O 0.82
O28 H28O 0.82

loop_
_geom_torsion_atom_site_label_1
_geom_torsion_atom_site_label_2
_geom_torsion_atom_site_label_3
_geom_torsion_atom_site_label_4
_geom_torsion
C6 C1 C2 C3 2.0(5)
C10 C1 C2 C3 179.8(3)
C1 C2 C3 C4 -1.2(5)
C2 C3 C4 O1 179.3(3)
C2 C3 C4 C5 -1.1(5)
O1 C4 C5 C6 -177.9(3)
C3 C4 C5 C6 2.5(5)
C4 C5 C6 C1 -1.7(5)
C4 C5 C6 C25 -177.9(3)
C2 C1 C6 C5 -0.6(5)
C10 C1 C6 C5 -178.8(3)
C2 C1 C6 C25 176.3(3)
C10 C1 C6 C25 -2.0(4)
C12 C7 C8 C9 0.1(5)
C16 C7 C8 C9 -177.7(3)
C7 C8 C9 C10 0.5(5)
C8 C9 C10 C11 -0.9(5)
C8 C9 C10 C1 178.0(3)
C2 C1 C10 C9 3.2(6)
C6 C1 C10 C9 -178.8(3)
C2 C1 C10 C11 -177.8(3)
C6 C1 C10 C11 0.2(4)
C9 C10 C11 C12 0.7(5)
C1 C10 C11 C12 -178.5(3)
C9 C10 C11 C25 -179.3(3)
C1 C10 C11 C25 1.6(4)
C10 C11 C12 C7 -0.1(5)
C25 C11 C12 C7 179.9(3)
C8 C7 C12 C11 -0.3(5)
C16 C7 C12 C11 177.5(3)
C18 C13 C14 C15 -1.8(5)
C19 C13 C14 C15 175.7(3)
C13 C14 C15 C16 0.4(5)
C14 C15 C16 C17 2.1(5)
C14 C15 C16 C7 -175.6(3)
C8 C7 C16 C15 144.3(3)
C12 C7 C16 C15 -33.5(5)
C8 C7 C16 C17 -33.4(5)
C12 C7 C16 C17 148.8(3)
C15 C16 C17 C18 -3.2(5)
C7 C16 C17 C18 174.5(3)
C16 C17 C18 C13 1.8(5)
C16 C17 C18 C32 -177.0(3)
C14 C13 C18 C17 0.7(5)
C19 C13 C18 C17 -177.4(3)
C14 C13 C18 C32 179.7(3)
C19 C13 C18 C32 1.6(4)
C14 C13 C19 C20 2.6(6)
C18 C13 C19 C20 -179.7(3)
C14 C13 C19 C24 -177.3(3)
C18 C13 C19 C24 0.5(4)
C24 C19 C20 C21 0.6(5)
C13 C19 C20 C21 -179.2(3)
C19 C20 C21 C22 0.0(5)
C20 C21 C22 O2 177.9(3)
C20 C21 C22 C23 -0.6(5)
O2 C22 C23 C24 -178.0(3)
C21 C22 C23 C24 0.7(5)
C22 C23 C24 C19 -0.1(5)
C22 C23 C24 C32 -178.1(3)
C20 C19 C24 C23 -0.5(5)
C13 C19 C24 C23 179.3(3)
C20 C19 C24 C32 177.7(3)
C13 C19 C24 C32 -2.4(4)
C5 C6 C25 C11 179.3(3)
C1 C6 C25 C11 2.7(3)
C5 C6 C25 C26 -63.9(4)
C1 C6 C25 C26 119.6(3)
C5 C6 C25 C29 62.4(4)
C1 C6 C25 C29 -114.1(3)
C12 C11 C25 C6 177.5(3)
C10 C11 C25 C6 -2.6(3)
C12 C11 C25 C26 57.0(4)
C10 C11 C25 C26 -123.1(3)
C12 C11 C25 C29 -65.5(4)
C10 C11 C25 C29 114.4(3)
C6 C25 C26 C27 63.3(4)
C11 C25 C26 C27 175.1(3)
C29 C25 C26 C27 -62.8(4)
C25 C26 C27 C28 175.6(3)
C6 C25 C29 C30 56.2(4)
C11 C25 C29 C30 -54.4(4)
C26 C25 C29 C30 -175.8(3)
C25 C29 C30 C31 179.2(3)
C23 C24 C32 C18 -178.7(3)
C19 C24 C32 C18 3.2(3)
C23 C24 C32 C36 63.4(4)
C19 C24 C32 C36 -114.7(3)
C23 C24 C32 C33 -58.3(4)
C19 C24 C32 C33 123.5(3)
C17 C18 C32 C24 176.1(3)
C13 C18 C32 C24 -2.9(3)
C17 C18 C32 C36 -67.4(4)
C13 C18 C32 C36 113.7(3)
C17 C18 C32 C33 56.1(5)
C13 C18 C32 C33 -122.8(3)
C24 C32 C33 C34 -56.8(4)
C18 C32 C33 C34 56.5(4)
C36 C32 C33 C34 -178.8(3)
C32 C33 C34 C35 -90.2(4)
C24 C32 C36 C37 50.0(4)
C18 C32 C36 C37 -61.0(4)
C33 C32 C36 C37 173.5(3)
C32 C36 C37 C38 179.2(3)
O1 C39 C40 C41 62.6(3)
C39 C40 C41 S1 -160.7(2)
O2 C42 C43 C44 -62.4(4)
C42 C43 C44 S2 -172.4(2)
C5 C4 O1 C39 -175.3(3)
C3 C4 O1 C39 4.3(5)
C40 C39 O1 C4 176.0(3)
C21 C22 O2 C42 -2.8(5)
C23 C22 O2 C42 175.9(3)
C43 C42 O2 C22 -174.6(3)
C40 C41 S1 O5 -54.5(3)
C40 C41 S1 O4 -175.8(2)
C40 C41 S1 O3 65.5(3)
C43 C44 S2 O7 63.7(3)
C43 C44 S2 O8 -177.3(3)
C43 C44 S2 O6 -57.2(3)
C50 C45 C46 C47 3.1(5)
C54 C45 C46 C47 -174.2(3)
C45 C46 C47 C48 0.4(5)
C46 C47 C48 O9 175.9(3)
C46 C47 C48 C49 -3.6(5)
O9 C48 C49 C50 -176.4(4)
C47 C48 C49 C50 3.2(6)
C48 C49 C50 C45 0.4(7)
C48 C49 C50 C69 -179.0(5)
C46 C45 C50 C49 -3.6(6)
C54 C45 C50 C49 174.3(4)
C46 C45 C50 C69 176.0(4)
C54 C45 C50 C69 -6.1(5)
C56 C51 C52 C53 2.4(5)
C60 C51 C52 C53 -176.2(3)
C51 C52 C53 C54 -0.5(5)
C52 C53 C54 C55 -1.4(5)
C52 C53 C54 C45 175.6(4)
C46 C45 C54 C53 0.7(7)
C50 C45 C54 C53 -176.8(4)
C46 C45 C54 C55 178.0(4)
C50 C45 C54 C55 0.5(4)
C53 C54 C55 C56 1.4(5)
C45 C54 C55 C56 -176.2(3)
C53 C54 C55 C69 -176.8(4)
C45 C54 C55 C69 5.5(5)
C54 C55 C56 C51 0.4(5)
C69 C55 C56 C51 178.4(4)
C52 C51 C56 C55 -2.3(5)
C60 C51 C56 C55 176.3(3)
C62 C57 C58 C59 -0.4(7)
C66 C57 C58 C59 179.9(5)
C57 C58 C59 C60 -1.2(7)
C58 C59 C60 C61 2.0(7)
C58 C59 C60 C51 -178.8(4)
C52 C51 C60 C61 -36.2(6)
C56 C51 C60 C61 145.2(4)
C52 C51 C60 C59 144.6(4)
C56 C51 C60 C59 -34.0(5)
C59 C60 C61 C62 -1.2(7)
C51 C60 C61 C62 179.6(4)
C60 C61 C62 C57 -0.4(7)
C60 C61 C62 C76 180.0(4)
C58 C57 C62 C61 1.2(7)
C66 C57 C62 C61 -179.1(4)
C58 C57 C62 C76 -179.1(4)
C66 C57 C62 C76 0.6(5)
O10 C63 C64 C65 -179.1(4)
C68 C63 C64 C65 -0.6(6)
C63 C64 C65 C66 0.7(6)
C64 C65 C66 C67 -1.0(6)
C64 C65 C66 C57 179.4(4)
C58 C57 C66 C65 -1.3(9)
C62 C57 C66 C65 179.1(5)
C58 C57 C66 C67 179.1(5)
C62 C57 C66 C67 -0.6(5)
C65 C66 C67 C68 1.3(6)
C57 C66 C67 C68 -179.0(4)
C65 C66 C67 C76 -179.4(4)
C57 C66 C67 C76 0.3(5)
C66 C67 C68 C63 -1.3(6)
C76 C67 C68 C63 179.6(4)
O10 C63 C68 C67 179.5(4)
C64 C63 C68 C67 0.9(6)
C56 C55 C69 C70' -53.8(8)
C54 C55 C69 C70' 124.3(6)
C56 C55 C69 C73 39.4(9)
C54 C55 C69 C73 -142.5(6)
C56 C55 C69 C50 173.2(4)
C54 C55 C69 C50 -8.6(5)
C56 C55 C69 C70 -77.4(5)
C54 C55 C69 C70 100.8(4)
C56 C55 C69 C73' 66.1(6)
C54 C55 C69 C73' -115.8(4)
C49 C50 C69 C70' 47.4(9)
C45 C50 C69 C70' -132.1(6)
C49 C50 C69 C73 -38.9(9)
C45 C50 C69 C73 141.6(6)
C49 C50 C69 C55 -171.7(5)
C45 C50 C69 C55 8.8(6)
C49 C50 C69 C70 86.9(6)
C45 C50 C69 C70 -92.5(4)
C49 C50 C69 C73' -65.3(7)
C45 C50 C69 C73' 115.2(5)
C70' C69 C70 C71 35.6(6)
C73 C69 C70 C71 60.6(7)
C55 C69 C70 C71 -175.5(5)
C50 C69 C70 C71 -71.7(6)
C73' C69 C70 C71 65.5(9)
C69 C70 C71 C72 -175.6(5)
C73 C69 C70' C71' 179.0(7)
C55 C69 C70' C71' -66.0(8)
C50 C69 C70' C71' 62.0(8)
C70 C69 C70' C71' -25.4(5)
C73' C69 C70' C71' 174.6(6)
C69 C70' C71' C72' 167.1(10)
C70' C69 C73 C74 -169.7(7)
C55 C69 C73 C74 64.5(8)
C50 C69 C73 C74 -60.2(8)
C70 C69 C73 C74 174.8(6)
C73' C69 C73 C74 1.4(10)
C69 C73 C74 C75 170.2(7)
C70' C69 C73' C74' -60.1(9)
C73 C69 C73' C74' -69.0(10)
C55 C69 C73' C74' 164.5(7)
C50 C69 C73' C74' 59.7(8)
C70 C69 C73' C74' -78.4(10)
C69 C73' C74' C75' 161.3(8)
C61 C62 C76 C80 60.9(6)
C57 C62 C76 C80 -118.8(4)
C61 C62 C76 C67 179.3(5)
C57 C62 C76 C67 -0.4(5)
C61 C62 C76 C77 -62.5(6)
C57 C62 C76 C77 117.9(4)
C68 C67 C76 C62 179.3(4)
C66 C67 C76 C62 0.0(5)
C68 C67 C76 C80 -62.2(5)
C66 C67 C76 C80 118.6(4)
C68 C67 C76 C77 60.4(6)
C66 C67 C76 C77 -118.8(4)
C62 C76 C77 C78 -52.3(4)
C80 C76 C77 C78 -176.6(3)
C67 C76 C77 C78 60.0(4)
C76 C77 C78 C79 -171.2(3)
C62 C76 C80 C81 54.1(5)
C67 C76 C80 C81 -58.1(5)
C77 C76 C80 C81 178.7(4)
C76 C80 C81 C82 -152.6(11)
O9 C83 C84 C85 -72.1(5)
C83 C84 C85 S3 -174.6(3)
O10 C86 C87 C88 59.2(6)
C86 C87 C88 S4 -174.7(3)
C47 C48 O9 C83 -0.9(5)
C49 C48 O9 C83 178.7(3)
C84 C83 O9 C48 -163.2(3)
C64 C63 O10 C86 -8.5(6)
C68 C63 O10 C86 172.9(4)
C87 C86 O10 C63 173.6(4)
C84 C85 S3 O12 67.3(4)
C84 C85 S3 O11 -172.2(3)
C84 C85 S3 O13 -54.2(4)
C87 C88 S4 O14 56.2(4)
C87 C88 S4 O16 -67.6(4)
C87 C88 S4 O15 173.5(4)
O17 C89 C90 O18 -75.2(6)
O19 C91 C92 O20 75(2)
O21 C93 C94 O22 -50.5(7)
O23 C95 C96 O24 -64.4(4)
O25 C97 C98 O26 58.0(5)
O27 C99 C100 O28 -63.4(4)
